data_4324038
loop_
_publ_author_name
'Piotr Sobota'
'S\/lawomir Szafert'

_publ_section_title
;
 Ionization of TiCl4 and MgCl2 during the Formation of a High-Activity
 \a-Olefin Polymerization Catalyst. Crystal Structures of
 [cis-{C2H4(CO2Et)2}2Cl2Ti][SbCl6]2.CH2Cl2 and
 [Mg{C2H4(CO2Et)2}3][MgCl4].2CH2Cl2
;
_journal_name_full 'Inorganic Chemistry'
_journal_page_first 1778
_journal_page_last 1781
_journal_paper_doi 10.1021/ic9504093
_journal_volume 35
_journal_year 1996
_chemical_formula_sum 'C26 H46 Cl8 Mg2 O12'
_chemical_formula_weight 882.848
_space_group_IT_number 15
_symmetry_cell_setting monoclinic
_symmetry_space_group_name_Hall '-C 2yc'
_symmetry_space_group_name_H-M 'C 1 2/c 1'
_atom_sites_solution_hydrogens geom
_atom_sites_solution_primary heavy
_atom_sites_solution_secondary difmap
_cell_angle_alpha 90.00
_cell_angle_beta 116.76(3)
_cell_angle_gamma 90.00
_cell_formula_units_Z 4
_cell_length_a 26.121(6)
_cell_length_b 10.086(2)
_cell_length_c 17.947(4)
_cell_measurement_temperature 180(1)
_cell_volume 4221.9(19)
_computing_structure_refinement 'SHELXL-93 (Sheldrick, 1993)'
_computing_structure_solution 'SHELXS-86 (Sheldrick, 1990)'
_diffrn_ambient_temperature 180(1)
_diffrn_measurement_device 'Kuma KM4'
_diffrn_radiation_monochromator graphite
_diffrn_radiation_source 'fine-focus sealed tube'
_diffrn_radiation_type MoK\a
_diffrn_radiation_wavelength 0.71073
_diffrn_reflns_limit_h_max 34
_diffrn_reflns_limit_h_min 0
_diffrn_reflns_limit_k_max 13
_diffrn_reflns_limit_k_min 0
_diffrn_reflns_limit_l_max 21
_diffrn_reflns_limit_l_min -23
_diffrn_reflns_number 8801
_exptl_absorpt_coefficient_mu 0.61
_exptl_absorpt_correction_T_max 1.038
_exptl_absorpt_correction_T_min 0.876
_exptl_absorpt_correction_type psi-scan
_exptl_crystal_density_diffrn 1.389
_exptl_crystal_density_meas 1.365
_exptl_crystal_F_000 1832
_exptl_crystal_size_max 0.6
_exptl_crystal_size_mid 0.5
_exptl_crystal_size_min 0.4
_refine_diff_density_max 0.48
_refine_diff_density_min -0.42
_refine_ls_extinction_method none
_refine_ls_goodness_of_fit_obs 1.055
_refine_ls_hydrogen_treatment constr
_refine_ls_matrix_type full
_refine_ls_number_reflns 2111
_refine_ls_R_factor_obs 0.0583
_refine_ls_structure_factor_coef Fsqd
_refine_ls_weighting_details 'w=1/[\s^2^(Fo^2^)+(0.0362P)^2^+27.97] where P=(Fo^2^+2Fc^2^)/3'
_refine_ls_weighting_scheme calc
_refine_ls_wR_factor_obs 0.1270
_reflns_number_observed 2111
_reflns_observed_criterion >3sigma(I)
_cod_data_source_file ic9504093_2.cif
_cod_data_source_block complex2
_cod_depositor_comments
;
The following automatic conversions were performed:

'_refine_ls_weighting_scheme' value 'calc
w=1/[\s^2^(Fo^2^)+(0.0362P)^2^+27.97] where P=(Fo^2^+2Fc^2^)/3' was
changed to 'calc'. New tag '_refine_ls_weighting_details' was
created. The value of the new tag was set to
'w=1/[\s^2^(Fo^2^)+(0.0362P)^2^+27.97] where P=(Fo^2^+2Fc^2^)/3'.

Automatic conversion script
Id: cif_fix_values 3143 2015-03-26 13:38:13Z robertas 
;
_cod_original_cell_volume 4222(2)
_cod_original_formula_sum 'C26 H46 Cl8 O12 Mg2'
_cod_database_code 4324038

loop_
_symmetry_equiv_pos_as_xyz
'x, y, z'
'-x, y, -z+1/2'
'-x, -y, -z'
'x, -y, z+1/2'
'x+1/2, y+1/2, z'
'-x+1/2, y+1/2, -z+1/2'
'-x+1/2, -y+1/2, -z'
'x+1/2, -y+1/2, z+1/2'

loop_
_atom_site_aniso_label
_atom_site_aniso_U_11
_atom_site_aniso_U_22
_atom_site_aniso_U_33
_atom_site_aniso_U_23
_atom_site_aniso_U_13
_atom_site_aniso_U_12
Mg1 0.0422(13) 0.0232(11) 0.0246(10) 0.0007(9) 0.0247(10) 0.0018(11)
Mg2 0.063(2) 0.0234(13) 0.0313(12) 0.000 0.0338(12) 0.000
Cl1 0.0523(8) 0.0274(6) 0.0284(5) -0.0049(5) 0.0258(5) -0.0010(6)
Cl2 0.133(2) 0.0695(13) 0.0850(12) -0.0487(10) 0.0894(13) -0.0602(13)
Cl3 0.091(2) 0.372(7) 0.080(2) 0.004(3) 0.0267(15) -0.110(3)
Cl4 0.092(2) 0.226(4) 0.180(3) -0.097(3) 0.084(2) -0.041(2)
O1 0.051(2) 0.024(2) 0.031(2) -0.0017(14) 0.028(2) -0.004(2)
O2 0.059(2) 0.020(2) 0.041(2) -0.0034(15) 0.039(2) 0.000(2)
O3 0.048(2) 0.030(2) 0.044(2) 0.002(2) 0.028(2) -0.004(2)
O4 0.046(2) 0.032(2) 0.071(3) -0.008(2) 0.033(2) 0.006(2)
O5 0.051(2) 0.028(2) 0.027(2) 0.0016(14) 0.027(2) 0.004(2)
O6 0.036(2) 0.074(3) 0.030(2) 0.005(2) 0.019(2) 0.014(2)
C1 0.041(3) 0.016(2) 0.027(2) 0.000(2) 0.019(2) -0.001(2)
C2 0.055(4) 0.033(3) 0.037(3) -0.008(2) 0.037(3) -0.008(3)
C3 0.058(3) 0.016(2) 0.032(2) -0.005(2) 0.029(2) -0.005(2)
C4 0.063(3) 0.030(3) 0.032(2) 0.008(2) 0.034(3) 0.004(3)
C5 0.057(4) 0.029(3) 0.066(4) 0.000(3) 0.046(3) -0.006(3)
C6 0.132(9) 0.158(12) 0.169(11) -0.081(9) 0.118(9) -0.067(8)
C7 0.048(4) 0.065(5) 0.130(7) -0.031(5) 0.048(5) -0.012(4)
C8 0.152(10) 0.192(13) 0.212(12) -0.140(11) 0.157(10) -0.128(10)
C9 0.049(3) 0.017(2) 0.026(2) 0.001(2) 0.021(2) 0.003(2)
C10 0.041(3) 0.064(4) 0.019(2) -0.004(2) 0.017(2) -0.007(3)
C11 0.046(4) 0.227(13) 0.065(5) 0.051(6) 0.038(4) 0.057(6)
C12 0.043(5) 0.578(36) 0.066(6) 0.066(12) 0.023(5) 0.030(11)
C13 0.064(6) 0.313(22) 0.218(14) -0.175(15) 0.081(8) -0.097(10)

loop_
_atom_site_label
_atom_site_type_symbol
_atom_site_fract_x
_atom_site_fract_y
_atom_site_fract_z
_atom_site_U_iso_or_equiv
_atom_site_thermal_displace_type
_atom_site_occupancy
_atom_site_calc_flag
_atom_site_refinement_flags
_atom_site_disorder_group
Mg1 Mg 0.0000 0.0000 0.0000 0.0264(5) Uani 1 d S .
Mg2 Mg 0.0000 0.4888(2) 0.2500 0.0346(6) Uani 1 d S .
Cl1 Cl -0.03023(6) 0.63466(12) 0.32396(7) 0.0332(3) Uani 1 d . .
Cl2 Cl -0.07531(10) 0.3470(2) 0.17438(12) 0.0806(7) Uani 1 d . .
Cl3 Cl 0.19026(12) 0.6608(6) 0.7281(2) 0.186(2) Uani 1 d . .
Cl4 Cl 0.22450(13) 0.4068(5) 0.8008(2) 0.157(2) Uani 1 d . .
O1 O 0.0515(2) 0.1492(4) -0.0040(2) 0.0322(8) Uani 1 d . .
O2 O -0.0567(2) 0.1311(3) 0.0094(2) 0.0341(8) Uani 1 d . .
O3 O 0.0973(2) 0.3415(4) 0.0170(2) 0.0377(9) Uani 1 d . .
O4 O -0.1227(2) 0.2887(4) -0.0458(3) 0.0472(10) Uani 1 d . .
O5 O 0.0490(2) -0.0120(4) 0.1271(2) 0.0318(8) Uani 1 d . .
O6 O 0.0959(2) -0.0293(5) 0.2650(2) 0.0449(11) Uani 1 d . .
C1 C 0.0613(2) 0.2602(5) 0.0259(3) 0.0267(10) Uani 1 d . .
C2 C -0.0692(2) 0.2463(6) -0.0040(3) 0.0357(12) Uani 1 d . .
C3 C 0.0342(2) 0.3207(5) 0.0765(3) 0.0321(11) Uani 1 d . .
H3 H 0.0584(2) 0.4072(5) 0.1087(3) 0.080 Uiso 1 d R .
H31 H 0.0356(2) 0.2504(5) 0.1228(3) 0.080 Uiso 1 d R .
C4 C -0.0289(2) 0.3609(5) 0.0200(3) 0.0372(12) Uani 1 d . .
H4 H -0.0420(2) 0.4335(5) 0.0522(3) 0.080 Uiso 1 d R .
H41 H -0.0311(2) 0.4073(5) -0.0357(3) 0.080 Uiso 1 d R .
C5 C 0.1249(3) 0.2944(6) -0.0338(4) 0.0437(14) Uani 1 d . .
H5 H 0.0944(3) 0.2889(6) -0.0989(4) 0.080 Uiso 1 d R .
H51 H 0.1424(3) 0.1966(6) -0.0129(4) 0.080 Uiso 1 d R .
C6 C 0.1684(5) 0.3911(13) -0.0253(8) 0.135(5) Uani 1 d . .
H6 H 0.1902(5) 0.3586(13) -0.0608(8) 0.200 Uiso 1 d R .
H61 H 0.1502(5) 0.4882(13) -0.0465(8) 0.200 Uiso 1 d R .
H62 H 0.1985(5) 0.3955(13) 0.0400(8) 0.200 Uiso 1 d R .
C7 C -0.1668(3) 0.1846(8) -0.0712(6) 0.078(3) Uani 1 d . .
H7 H -0.1513(3) 0.0924(8) -0.0839(6) 0.150 Uiso 1 d R .
H71 H -0.2024(3) 0.2174(8) -0.1283(6) 0.150 Uiso 1 d R .
C8 C -0.1862(5) 0.1577(13) -0.0113(8) 0.157(6) Uani 1 d . .
H8 H -0.2199(5) 0.0841(13) -0.0333(8) 0.250 Uiso 1 d R .
H81 H -0.1508(5) 0.1232(13) 0.0455(8) 0.250 Uiso 1 d R .
H82 H -0.2025(5) 0.2494(13) 0.0007(8) 0.250 Uiso 1 d R .
C9 C 0.0485(2) -0.0209(5) 0.1955(3) 0.0291(11) Uani 1 d . .
C10 C -0.0043(2) -0.0151(7) 0.2057(3) 0.0399(13) Uani 1 d . .
H10 H -0.0301(2) -0.1003(7) 0.1744(3) 0.080 Uiso 1 d R .
H101 H -0.0282(2) 0.0728(7) 0.1752(3) 0.080 Uiso 1 d R .
C11 C 0.1486(3) -0.0389(13) 0.2572(5) 0.108(4) Uani 1 d . .
H11 H 0.1487(3) 0.0319(13) 0.2121(5) 0.250 Uiso 1 d R .
H111 H 0.1544(3) -0.1372(13) 0.2384(5) 0.250 Uiso 1 d R .
C12 C 0.1943(4) -0.0120(22) 0.3417(6) 0.230(11) Uani 1 d . .
H12 H 0.2356(4) -0.0159(22) 0.3417(6) 0.600 Uiso 1 d R .
H121 H 0.1874(4) 0.0862(22) 0.3593(6) 0.600 Uiso 1 d R .
H122 H 0.1931(4) -0.0834(22) 0.3857(6) 0.600 Uiso 1 d R .
C13 C 0.1670(4) 0.5058(17) 0.7461(9) 0.192(9) Uani 1 d . .
H13 H 0.1401(4) 0.4600(17) 0.6867(9) 0.350 Uiso 1 d R .
H131 H 0.1418(4) 0.5208(17) 0.7794(9) 0.350 Uiso 1 d R .
